data_1554140
loop_
_publ_author_name
'Matsui, Yasunori'
'Kawaoka, Shuhei'
'Nagashima, Hiroki'
'Nakagawa, Tatsuo'
'Okamura, Naoki'
'Ogaki, Takuya'
'Ohta, Eisuke'
'Akimoto, Seiji'
'Sato-Tomita, Ayana'
'Yagi, Shigeyuki'
'Kobori, Yasuhiro'
'Ikeda, Hiroshi'

_publ_section_title
;
 Exergonic Intramolecular Singlet Fission of an Adamantane-Linked
 Tetracene Dyad via Twin Quintet Multiexcitons
;
_journal_issue 31
_journal_name_full 'The Journal of Physical Chemistry C'
_journal_page_first 18813
_journal_paper_doi 10.1021/acs.jpcc.9b04503
_journal_volume 123
_journal_year 2019
_chemical_formula_sum 'C90 H116 Si4'
_chemical_formula_weight 1310.19
_chemical_melting_point 260
_chemical_name_common Tc-Ad-Tc
_space_group_IT_number 15
_space_group_name_Hall '-C 2yc'
_space_group_name_H-M_alt 'C 1 2/c 1'
_symmetry_cell_setting monoclinic
_symmetry_space_group_name_H-M 'C 1 2/c 1'
_atom_sites_solution_hydrogens geom
_atom_sites_solution_primary direct
_atom_sites_solution_secondary difmap
_audit_creation_method SHELXL-97
_cell_angle_alpha 90.00
_cell_angle_beta 90.102(5)
_cell_angle_gamma 90.00
_cell_formula_units_Z 4
_cell_length_a 47.416(5)
_cell_length_b 10.523(3)
_cell_length_c 15.989(2)
_cell_measurement_reflns_used 7797
_cell_measurement_temperature 95(2)
_cell_measurement_theta_max 29.65
_cell_measurement_theta_min 0.91
_cell_volume 7978(3)
_computing_structure_refinement 'SHELXL-97 (Sheldrick, 1997)'
_computing_structure_solution 'SHELXS-97 (Sheldrick, 1990)'
_diffrn_ambient_temperature 95(2)
_diffrn_measured_fraction_theta_full 1.000
_diffrn_measured_fraction_theta_max 1.000
_diffrn_measurement_device_type 'Rigaku Pilatus 2M'
_diffrn_radiation_monochromator graphite
_diffrn_radiation_source 'photon factory beamline AR-NW12A'
_diffrn_radiation_type synchrotron
_diffrn_radiation_wavelength 0.75000
_diffrn_reflns_av_R_equivalents 0.1978
_diffrn_reflns_av_sigmaI/netI 0.1374
_diffrn_reflns_limit_h_max 58
_diffrn_reflns_limit_h_min -58
_diffrn_reflns_limit_k_max 12
_diffrn_reflns_limit_k_min -12
_diffrn_reflns_limit_l_max 19
_diffrn_reflns_limit_l_min -19
_diffrn_reflns_number 49440
_diffrn_reflns_theta_full 27.50
_diffrn_reflns_theta_max 27.50
_diffrn_reflns_theta_min 0.91
_exptl_absorpt_coefficient_mu 0.118
_exptl_crystal_colour red
_exptl_crystal_density_diffrn 1.091
_exptl_crystal_density_method 'not measured'
_exptl_crystal_description plate
_exptl_crystal_F_000 2848
_exptl_crystal_size_max 0.2
_exptl_crystal_size_mid 0.1
_exptl_crystal_size_min 0.1
_refine_diff_density_max 0.692
_refine_diff_density_min -0.949
_refine_diff_density_rms 0.142
_refine_ls_extinction_method none
_refine_ls_goodness_of_fit_ref 1.137
_refine_ls_hydrogen_treatment mixed
_refine_ls_matrix_type full
_refine_ls_number_parameters 437
_refine_ls_number_reflns 7797
_refine_ls_number_restraints 0
_refine_ls_restrained_S_all 1.137
_refine_ls_R_factor_all 0.0620
_refine_ls_R_factor_gt 0.0561
_refine_ls_shift/su_max 0.002
_refine_ls_shift/su_mean 0.000
_refine_ls_structure_factor_coef Fsqd
_refine_ls_weighting_details 'calc w=1/[\s^2^(Fo^2^)+(0.0770P)^2^+10.5755P] where P=(Fo^2^+2Fc^2^)/3'
_refine_ls_weighting_scheme calc
_refine_ls_wR_factor_gt 0.1436
_refine_ls_wR_factor_ref 0.1493
_reflns_number_gt 7038
_reflns_number_total 7797
_reflns_threshold_expression >2sigma(I)
_cod_data_source_file jp9b04503_si_002.cif
_cod_data_source_block ydkr
_cod_depositor_comments
;
The following automatic conversions were performed:

data item '_symmetry_cell_setting' value 'Monoclinic' was changed to
'monoclinic' in accordance with the
/home/saulius/struct/COD-crude-data/automatic-downloads/DataCite-retrospective/ACS/depositions/lib/dictionaries/cif_core.dic
dictionary named 'cif_core.dic' version 2.4.2 last updated on
2011-04-26.

Automatic conversion script
Id: cif_fix_values 6909 2019-04-08 15:41:33Z antanas 
;
_cod_original_cell_volume 7977.8
_cod_original_sg_symbol_H-M C2/c
_cod_database_code 1554140

loop_
_symmetry_equiv_pos_as_xyz
'x, y, z'
'-x, y, -z+1/2'
'x+1/2, y+1/2, z'
'-x+1/2, y+1/2, -z+1/2'
'-x, -y, -z'
'x, -y, z-1/2'
'-x+1/2, -y+1/2, -z'
'x+1/2, -y+1/2, z-1/2'

loop_
_atom_site_label
_atom_site_type_symbol
_atom_site_fract_x
_atom_site_fract_y
_atom_site_fract_z
_atom_site_U_iso_or_equiv
_atom_site_adp_type
_atom_site_occupancy
_atom_site_symmetry_multiplicity
_atom_site_calc_flag
_atom_site_refinement_flags
Si1 Si 0.799954(9) -0.68318(4) -0.20746(3) 0.01543(13) Uani 1 1 d .
Si2 Si 0.910905(10) 0.16586(4) 0.14301(3) 0.01875(13) Uani 1 1 d .
C1 C 0.83923(4) -0.15501(16) 0.00396(10) 0.0162(3) Uani 1 1 d .
C2 C 0.82485(3) -0.25701(15) -0.03735(10) 0.0154(3) Uani 1 1 d .
C3 C 0.88454(3) -0.25958(16) -0.02339(10) 0.0161(3) Uani 1 1 d .
C4 C 0.92970(4) -0.35702(17) -0.05698(10) 0.0178(3) Uani 1 1 d .
C5 C 0.82591(3) -0.46145(16) -0.11185(10) 0.0160(3) Uani 1 1 d .
C6 C 0.79482(3) -0.25118(17) -0.04390(10) 0.0184(3) Uani 1 1 d .
H1 H 0.7849 -0.3186 -0.0704 0.022 Uiso 1 1 calc R
C7 C 0.88292(3) -0.05726(16) 0.05394(10) 0.0184(3) Uani 1 1 d .
C8 C 0.86877(4) -0.15804(16) 0.01158(10) 0.0163(3) Uani 1 1 d .
C9 C 0.84020(3) -0.35939(16) -0.07111(10) 0.0151(3) Uani 1 1 d .
C10 C 0.89441(4) 0.03001(17) 0.08957(11) 0.0208(4) Uani 1 1 d .
C11 C 0.91565(3) -0.45548(16) -0.10321(10) 0.0162(3) Uani 1 1 d .
C12 C 0.91417(4) -0.26241(17) -0.01864(10) 0.0183(3) Uani 1 1 d .
H2 H 0.9237 -0.1977 0.0116 0.022 Uiso 1 1 calc R
C13 C 0.87024(3) -0.36049(16) -0.06693(10) 0.0154(3) Uani 1 1 d .
C14 C 0.81475(4) -0.83202(16) -0.15857(11) 0.0212(4) Uani 1 1 d .
H3 H 0.8071 -0.8344 -0.1003 0.025 Uiso 1 1 calc R
C15 C 0.89974(4) 0.15723(17) 0.25561(11) 0.0240(4) Uani 1 1 d .
H4 H 0.9074 0.2338 0.2850 0.029 Uiso 1 1 calc R
C16 C 0.81424(3) -0.54903(16) -0.14628(10) 0.0174(3) Uani 1 1 d .
C17 C 0.97465(4) -0.45068(18) -0.09451(11) 0.0219(4) Uani 1 1 d .
H5 H 0.9946 -0.4521 -0.0891 0.026 Uiso 1 1 calc R
C18 C 1.0000 -0.5519(2) -0.2500 0.0157(4) Uani 1 2 d S
H6 H 1.0111 -0.4965 -0.2123 0.019 Uiso 0.50 1 calc PR
H7 H 0.9889 -0.4965 -0.2877 0.019 Uiso 0.50 1 calc PR
C19 C 0.76028(4) -0.67996(17) -0.19769(12) 0.0220(4) Uani 1 1 d .
H8 H 0.7544 -0.5890 -0.2029 0.026 Uiso 1 1 calc R
C20 C 0.89915(4) 0.31443(18) 0.08643(12) 0.0269(4) Uani 1 1 d .
H9 H 0.9095 0.3164 0.0321 0.032 Uiso 1 1 calc R
C21 C 0.78018(4) -0.15051(18) -0.01277(11) 0.0223(4) Uani 1 1 d .
H10 H 0.7603 -0.1475 -0.0188 0.027 Uiso 1 1 calc R
C22 C 0.79445(4) -0.05005(17) 0.02859(11) 0.0237(4) Uani 1 1 d .
H11 H 0.7840 0.0192 0.0507 0.028 Uiso 1 1 calc R
C23 C 0.82301(4) -0.05201(16) 0.03687(11) 0.0201(4) Uani 1 1 d .
H12 H 0.8323 0.0158 0.0648 0.024 Uiso 1 1 calc R
C24 C 0.95981(4) -0.35968(18) -0.05376(11) 0.0217(4) Uani 1 1 d .
H13 H 0.9696 -0.2967 -0.0226 0.026 Uiso 1 1 calc R
C25 C 0.81101(4) -0.65160(17) -0.31877(11) 0.0213(4) Uani 1 1 d .
H14 H 0.8048 -0.7254 -0.3537 0.026 Uiso 1 1 calc R
C26 C 0.96106(3) -0.54511(16) -0.14572(10) 0.0176(3) Uani 1 1 d .
C27 C 0.88631(3) -0.45602(16) -0.10598(10) 0.0160(3) Uani 1 1 d .
H15 H 0.8769 -0.5225 -0.1349 0.019 Uiso 1 1 calc R
C28 C 0.97961(3) -0.63374(16) -0.19719(10) 0.0172(3) Uani 1 1 d .
C29 C 0.86746(4) 0.1593(2) 0.26362(12) 0.0293(4) Uani 1 1 d .
H16 H 0.8593 0.0924 0.2284 0.044 Uiso 1 1 calc R
H17 H 0.8603 0.2421 0.2455 0.044 Uiso 1 1 calc R
H18 H 0.8622 0.1446 0.3221 0.044 Uiso 1 1 calc R
C30 C 0.79661(5) -0.53184(19) -0.35295(12) 0.0307(4) Uani 1 1 d .
H19 H 0.8027 -0.4579 -0.3203 0.046 Uiso 1 1 calc R
H20 H 0.7761 -0.5413 -0.3487 0.046 Uiso 1 1 calc R
H21 H 0.8019 -0.5198 -0.4117 0.046 Uiso 1 1 calc R
C31 C 0.96263(4) -0.71839(17) -0.25691(11) 0.0212(4) Uani 1 1 d .
H22 H 0.9512 -0.6647 -0.2949 0.025 Uiso 1 1 calc R
H23 H 0.9496 -0.7727 -0.2244 0.025 Uiso 1 1 calc R
C32 C 0.93229(3) -0.54713(16) -0.14747(10) 0.0168(3) Uani 1 1 d .
H24 H 0.9230 -0.6112 -0.1790 0.020 Uiso 1 1 calc R
C33 C 0.98267(4) -0.80248(18) -0.30853(13) 0.0260(4) Uani 1 1 d .
H25 H 0.9713 -0.8574 -0.3469 0.031 Uiso 1 1 calc R
C34 C 0.91193(5) 0.0386(2) 0.29851(12) 0.0320(4) Uani 1 1 d .
H26 H 0.9058 0.0364 0.3570 0.048 Uiso 1 1 calc R
H27 H 0.9326 0.0415 0.2962 0.048 Uiso 1 1 calc R
H28 H 0.9052 -0.0377 0.2696 0.048 Uiso 1 1 calc R
C35 C 0.95008(4) 0.1398(2) 0.13451(14) 0.0323(4) Uani 1 1 d .
H29 H 0.9539 0.0548 0.1601 0.039 Uiso 1 1 calc R
C36 C 0.84678(4) -0.83386(19) -0.14946(14) 0.0305(4) Uani 1 1 d .
H30 H 0.8523 -0.9034 -0.1121 0.046 Uiso 1 1 calc R
H31 H 0.8532 -0.7528 -0.1259 0.046 Uiso 1 1 calc R
H32 H 0.8554 -0.8465 -0.2045 0.046 Uiso 1 1 calc R
C37 C 0.99752(4) -0.71908(18) -0.13961(11) 0.0233(4) Uani 1 1 d .
H33 H 1.0087 -0.6655 -0.1010 0.028 Uiso 1 1 calc R
H34 H 0.9850 -0.7736 -0.1056 0.028 Uiso 1 1 calc R
C38 C 0.75056(4) -0.7249(2) -0.11117(12) 0.0284(4) Uani 1 1 d .
H35 H 0.7300 -0.7155 -0.1068 0.043 Uiso 1 1 calc R
H36 H 0.7597 -0.6735 -0.0679 0.043 Uiso 1 1 calc R
H37 H 0.7557 -0.8144 -0.1036 0.043 Uiso 1 1 calc R
C39 C 0.86756(5) 0.3154(2) 0.06512(14) 0.0372(5) Uani 1 1 d .
H38 H 0.8566 0.3195 0.1169 0.056 Uiso 1 1 calc R
H39 H 0.8627 0.2376 0.0346 0.056 Uiso 1 1 calc R
H40 H 0.8633 0.3896 0.0303 0.056 Uiso 1 1 calc R
C40 C 0.74480(4) -0.7530(2) -0.26714(13) 0.0303(4) Uani 1 1 d .
H41 H 0.7489 -0.8440 -0.2619 0.045 Uiso 1 1 calc R
H42 H 0.7512 -0.7227 -0.3218 0.045 Uiso 1 1 calc R
H43 H 0.7244 -0.7390 -0.2620 0.045 Uiso 1 1 calc R
C41 C 0.84306(4) -0.6381(2) -0.32762(12) 0.0298(4) Uani 1 1 d .
H44 H 0.8476 -0.6118 -0.3848 0.045 Uiso 1 1 calc R
H45 H 0.8521 -0.7199 -0.3156 0.045 Uiso 1 1 calc R
H46 H 0.8499 -0.5740 -0.2881 0.045 Uiso 1 1 calc R
C42 C 1.0000 -0.8869(3) -0.2500 0.0321(6) Uani 1 2 d S
H47 H 1.0127 -0.9420 -0.2831 0.038 Uiso 0.50 1 calc PR
H48 H 0.9873 -0.9420 -0.2169 0.038 Uiso 0.50 1 calc PR
C43 C 0.90711(5) 0.4360(2) 0.13353(16) 0.0412(5) Uani 1 1 d .
H49 H 0.9011 0.5102 0.1010 0.062 Uiso 1 1 calc R
H50 H 0.9276 0.4388 0.1416 0.062 Uiso 1 1 calc R
H51 H 0.8977 0.4369 0.1881 0.062 Uiso 1 1 calc R
C44 C 0.80422(4) -0.95380(18) -0.20084(13) 0.0294(4) Uani 1 1 d .
H52 H 0.8100 -0.9539 -0.2597 0.044 Uiso 1 1 calc R
H53 H 0.7836 -0.9575 -0.1974 0.044 Uiso 1 1 calc R
H54 H 0.8123 -1.0278 -0.1725 0.044 Uiso 1 1 calc R
C45 C 0.96725(6) 0.2353(3) 0.1847(3) 0.0769(11) Uani 1 1 d .
H55 H 0.9871 0.2094 0.1851 0.115 Uiso 1 1 calc R
H56 H 0.9602 0.2385 0.2422 0.115 Uiso 1 1 calc R
H57 H 0.9655 0.3195 0.1590 0.115 Uiso 1 1 calc R
C46 C 0.95993(6) 0.1312(5) 0.0443(2) 0.0795(12) Uani 1 1 d .
H58 H 0.9566 0.2126 0.0162 0.119 Uiso 1 1 calc R
H59 H 0.9494 0.0639 0.0154 0.119 Uiso 1 1 calc R
H60 H 0.9801 0.1114 0.0430 0.119 Uiso 1 1 calc R

loop_
_atom_site_aniso_label
_atom_site_aniso_U_11
_atom_site_aniso_U_22
_atom_site_aniso_U_33
_atom_site_aniso_U_23
_atom_site_aniso_U_13
_atom_site_aniso_U_12
Si1 0.0179(2) 0.0138(2) 0.0146(2) -0.00220(16) 0.00014(17) -0.00164(16)
Si2 0.0232(3) 0.0157(2) 0.0173(2) -0.00301(17) 0.00051(18) -0.00389(17)
C1 0.0207(8) 0.0155(8) 0.0125(7) -0.0006(6) 0.0012(6) 0.0006(6)
C2 0.0188(8) 0.0160(8) 0.0113(7) 0.0014(6) 0.0012(6) -0.0003(6)
C3 0.0198(8) 0.0160(8) 0.0124(7) -0.0003(6) 0.0003(6) -0.0011(6)
C4 0.0189(8) 0.0202(8) 0.0143(7) -0.0006(6) -0.0007(6) -0.0013(6)
C5 0.0159(7) 0.0182(8) 0.0139(7) -0.0005(6) 0.0025(6) 0.0021(6)
C6 0.0191(8) 0.0193(8) 0.0168(8) -0.0002(6) 0.0000(6) -0.0005(6)
C7 0.0197(8) 0.0197(8) 0.0159(7) -0.0021(6) 0.0019(6) 0.0014(6)
C8 0.0210(8) 0.0156(8) 0.0125(7) -0.0008(6) 0.0005(6) -0.0017(6)
C9 0.0182(8) 0.0156(8) 0.0114(7) 0.0000(6) 0.0014(6) -0.0014(6)
C10 0.0236(8) 0.0192(8) 0.0198(8) -0.0043(7) 0.0022(6) 0.0002(7)
C11 0.0186(8) 0.0165(8) 0.0134(7) 0.0003(6) 0.0007(6) -0.0008(6)
C12 0.0206(8) 0.0193(8) 0.0150(7) -0.0025(6) -0.0017(6) -0.0024(6)
C13 0.0178(8) 0.0154(8) 0.0131(7) 0.0000(6) -0.0002(6) -0.0012(6)
C14 0.0256(9) 0.0178(8) 0.0201(8) -0.0006(7) 0.0010(7) 0.0007(7)
C15 0.0351(10) 0.0196(9) 0.0175(8) -0.0032(7) 0.0003(7) -0.0031(7)
C16 0.0176(8) 0.0181(8) 0.0166(8) -0.0016(6) 0.0018(6) 0.0002(6)
C17 0.0161(8) 0.0303(10) 0.0192(8) -0.0038(7) -0.0020(6) 0.0002(7)
C18 0.0154(10) 0.0163(11) 0.0154(10) 0.000 0.0001(8) 0.000
C19 0.0216(9) 0.0168(8) 0.0276(9) -0.0017(7) -0.0009(7) -0.0021(6)
C20 0.0373(11) 0.0201(9) 0.0233(9) 0.0009(7) 0.0044(8) -0.0011(8)
C21 0.0192(8) 0.0235(9) 0.0241(9) -0.0002(7) 0.0010(7) 0.0028(7)
C22 0.0247(9) 0.0201(9) 0.0262(9) -0.0036(7) 0.0033(7) 0.0048(7)
C23 0.0246(9) 0.0166(8) 0.0189(8) -0.0031(6) 0.0018(6) 0.0005(7)
C24 0.0195(8) 0.0275(9) 0.0179(8) -0.0051(7) -0.0030(6) -0.0020(7)
C25 0.0287(9) 0.0193(9) 0.0160(8) -0.0026(6) 0.0010(7) -0.0033(7)
C26 0.0190(8) 0.0204(9) 0.0134(7) 0.0006(6) 0.0009(6) 0.0011(6)
C27 0.0196(8) 0.0152(8) 0.0131(7) -0.0014(6) 0.0004(6) -0.0016(6)
C28 0.0163(8) 0.0181(8) 0.0172(8) 0.0003(6) 0.0013(6) 0.0006(6)
C29 0.0353(11) 0.0324(11) 0.0201(9) -0.0027(8) 0.0062(8) -0.0018(8)
C30 0.0436(11) 0.0252(10) 0.0235(9) 0.0045(8) 0.0004(8) -0.0007(8)
C31 0.0180(8) 0.0188(8) 0.0268(9) -0.0045(7) 0.0044(7) -0.0031(7)
C32 0.0182(8) 0.0165(8) 0.0156(7) 0.0002(6) 0.0008(6) -0.0009(6)
C33 0.0226(9) 0.0204(9) 0.0352(10) -0.0097(8) 0.0074(8) -0.0042(7)
C34 0.0420(11) 0.0304(11) 0.0237(9) 0.0042(8) 0.0009(8) 0.0022(9)
C35 0.0268(10) 0.0295(11) 0.0407(12) 0.0015(9) 0.0033(8) -0.0037(8)
C36 0.0276(10) 0.0238(10) 0.0402(11) 0.0019(8) -0.0064(8) 0.0036(8)
C37 0.0211(8) 0.0251(9) 0.0237(9) 0.0078(7) 0.0048(7) 0.0041(7)
C38 0.0261(9) 0.0280(10) 0.0311(10) -0.0045(8) 0.0094(8) -0.0022(8)
C39 0.0471(13) 0.0303(11) 0.0341(11) 0.0070(9) -0.0118(9) 0.0011(9)
C40 0.0262(9) 0.0313(10) 0.0333(10) -0.0014(8) -0.0082(8) -0.0070(8)
C41 0.0324(10) 0.0376(11) 0.0193(9) -0.0045(8) 0.0075(7) -0.0069(8)
C42 0.0270(13) 0.0160(12) 0.0533(18) 0.000 0.0160(12) 0.000
C43 0.0497(13) 0.0190(10) 0.0551(14) -0.0042(9) -0.0085(11) 0.0007(9)
C44 0.0330(10) 0.0169(9) 0.0382(11) -0.0025(8) -0.0033(8) 0.0007(7)
C45 0.0283(12) 0.0532(18) 0.149(3) -0.031(2) -0.0173(16) -0.0073(12)
C46 0.0392(14) 0.144(4) 0.0550(17) 0.022(2) 0.0275(13) 0.0175(19)

loop_
_atom_type_symbol
_atom_type_description
_atom_type_scat_dispersion_real
_atom_type_scat_dispersion_imag
_atom_type_scat_source
C C 0.0033 0.0016 'International Tables Vol C Tables 4.2.6.8 and 6.1.1.4'
H H 0.0000 0.0000 'International Tables Vol C Tables 4.2.6.8 and 6.1.1.4'
Si Si 0.0817 0.0704 'International Tables Vol C Tables 4.2.6.8 and 6.1.1.4'

loop_
_geom_angle_atom_site_label_1
_geom_angle_atom_site_label_2
_geom_angle_atom_site_label_3
_geom_angle
_geom_angle_site_symmetry_1
_geom_angle_site_symmetry_3
C16 Si1 C25 105.25(8) . .
C16 Si1 C14 106.24(8) . .
C25 Si1 C14 115.71(8) . .
C16 Si1 C19 107.89(8) . .
C25 Si1 C19 110.70(8) . .
C14 Si1 C19 110.53(8) . .
C10 Si2 C15 106.69(8) . .
C10 Si2 C35 105.79(9) . .
C15 Si2 C35 109.98(9) . .
C10 Si2 C20 107.21(8) . .
C15 Si2 C20 114.53(8) . .
C35 Si2 C20 112.08(9) . .
C8 C1 C23 121.45(15) . .
C8 C1 C2 119.75(15) . .
C23 C1 C2 118.80(15) . .
C9 C2 C6 121.35(15) . .
C9 C2 C1 120.28(15) . .
C6 C2 C1 118.36(15) . .
C12 C3 C8 121.43(15) . .
C12 C3 C13 118.69(15) . .
C8 C3 C13 119.86(15) . .
C12 C4 C24 122.09(15) . .
C12 C4 C11 120.06(15) . .
C24 C4 C11 117.84(15) . .
C16 C5 C9 178.88(17) . .
C21 C6 C2 121.02(16) . .
C10 C7 C8 178.51(19) . .
C1 C8 C3 120.56(15) . .
C1 C8 C7 119.50(15) . .
C3 C8 C7 119.93(15) . .
C2 C9 C5 120.37(15) . .
C2 C9 C13 120.33(15) . .
C5 C9 C13 119.27(14) . .
C7 C10 Si2 178.19(16) . .
C27 C11 C4 118.82(15) . .
C27 C11 C32 122.17(15) . .
C4 C11 C32 118.97(15) . .
C4 C12 C3 121.60(15) . .
C27 C13 C9 121.75(15) . .
C27 C13 C3 119.12(15) . .
C9 C13 C3 119.12(14) . .
C36 C14 C44 110.81(15) . .
C36 C14 Si1 114.83(12) . .
C44 C14 Si1 113.02(13) . .
C29 C15 C34 110.37(16) . .
C29 C15 Si2 111.19(12) . .
C34 C15 Si2 111.13(13) . .
C5 C16 Si1 173.24(15) . .
C24 C17 C26 121.93(15) . .
C28 C18 C28 112.33(19) . 2_754
C38 C19 C40 110.72(15) . .
C38 C19 Si1 111.73(13) . .
C40 C19 Si1 113.95(13) . .
C43 C20 C39 110.06(17) . .
C43 C20 Si2 112.56(14) . .
C39 C20 Si2 113.46(13) . .
C6 C21 C22 120.49(16) . .
C23 C22 C21 120.54(16) . .
C22 C23 C1 120.78(16) . .
C17 C24 C4 121.06(16) . .
C30 C25 C41 109.36(16) . .
C30 C25 Si1 110.91(12) . .
C41 C25 Si1 112.38(12) . .
C32 C26 C17 117.97(15) . .
C32 C26 C28 123.86(15) . .
C17 C26 C28 118.13(14) . .
C11 C27 C13 121.64(15) . .
C26 C28 C31 112.89(13) . .
C26 C28 C37 110.62(13) . .
C31 C28 C37 108.78(15) . .
C26 C28 C18 108.41(14) . .
C31 C28 C18 108.16(12) . .
C37 C28 C18 107.84(12) . .
C28 C31 C33 110.12(14) . .
C26 C32 C11 122.03(15) . .
C42 C33 C37 109.56(14) . 2_754
C42 C33 C31 109.72(15) . .
C37 C33 C31 109.94(15) 2_754 .
C45 C35 C46 112.0(3) . .
C45 C35 Si2 113.14(17) . .
C46 C35 Si2 112.45(17) . .
C33 C37 C28 110.42(14) 2_754 .
C33 C42 C33 109.0(2) . 2_754

loop_
_geom_bond_atom_site_label_1
_geom_bond_atom_site_label_2
_geom_bond_distance
_geom_bond_site_symmetry_2
Si1 C16 1.8456(17) .
Si1 C25 1.8857(18) .
Si1 C14 1.8854(18) .
Si1 C19 1.8882(18) .
Si2 C10 1.8393(18) .
Si2 C15 1.8797(19) .
Si2 C35 1.883(2) .
Si2 C20 1.8898(19) .
C1 C8 1.406(2) .
C1 C23 1.430(2) .
C1 C2 1.432(2) .
C2 C9 1.408(2) .
C2 C6 1.429(2) .
C3 C12 1.407(2) .
C3 C8 1.420(2) .
C3 C13 1.439(2) .
C4 C12 1.382(2) .
C4 C24 1.429(2) .
C4 C11 1.436(2) .
C5 C16 1.207(2) .
C5 C9 1.427(2) .
C6 C21 1.361(2) .
C7 C10 1.210(3) .
C7 C8 1.426(2) .
C9 C13 1.426(2) .
C11 C27 1.392(2) .
C11 C32 1.433(2) .
C13 C27 1.408(2) .
C14 C36 1.526(3) .
C14 C44 1.532(2) .
C15 C29 1.537(3) .
C15 C34 1.537(3) .
C17 C24 1.356(3) .
C17 C26 1.439(2) .
C18 C28 1.547(2) .
C18 C28 1.547(2) 2_754
C19 C38 1.534(3) .
C19 C40 1.536(2) .
C20 C43 1.532(3) .
C20 C39 1.536(3) .
C21 C22 1.418(3) .
C22 C23 1.360(3) .
C25 C30 1.533(3) .
C25 C41 1.533(3) .
C26 C32 1.365(2) .
C26 C28 1.524(2) .
C28 C31 1.533(2) .
C28 C37 1.540(2) .
C31 C33 1.539(2) .
C33 C42 1.529(3) .
C33 C37 1.531(3) 2_754
C35 C45 1.521(3) .
C35 C46 1.520(3) .
C37 C33 1.531(2) 2_754
C42 C33 1.529(3) 2_754
